data_9008288
loop_
_publ_author_name
'Evans, H. T.'

_publ_section_title
;
 The crystal structures of low chalocite and djurleite
;
_journal_name_full 'Zeitschrift fur Kristallographie'
_journal_page_first 299
_journal_page_last 320
_journal_volume 150
_journal_year 1979
_chemical_compound_source 'Ozark Lead Co. mine at Sweetwater, Missouri, USA'
_chemical_formula_sum 'Cu31 S16'
_chemical_name_mineral Djurleite
_space_group_IT_number 14
_symmetry_space_group_name_Hall '-P 2yn'
_symmetry_space_group_name_H-M 'P 1 21/n 1'
_cell_angle_alpha 90
_cell_angle_beta 90.13
_cell_angle_gamma 90
_cell_length_a 26.897
_cell_length_b 15.745
_cell_length_c 13.565
_cell_formula_units_Z 8
_cell_volume 5744.671
_database_code_amcsd 0010818
_exptl_crystal_density_diffrn 5.742
_cod_database_code 9008288

loop_
_space_group_symop_operation_xyz
x,y,z
1/2+x,1/2-y,1/2+z
1/2-x,1/2+y,1/2-z
-x,-y,-z

loop_
_atom_site_aniso_label
_atom_site_aniso_U_11
_atom_site_aniso_U_22
_atom_site_aniso_U_33
_atom_site_aniso_U_12
_atom_site_aniso_U_13
_atom_site_aniso_U_23
Cu1 0.03600 0.02200 0.02000 -0.00100 0.01000 -0.00400
Cu2 0.03000 0.02400 0.02400 -0.00300 0.01000 0.00600
Cu3 0.03100 0.01500 0.02100 0.00000 0.01200 -0.00200
Cu4 0.05500 0.02000 0.01600 0.00700 0.00600 -0.00200
Cu5 0.02700 0.01800 0.02400 0.00200 0.00900 0.00600
Cu6 0.03500 0.02100 0.02800 -0.00500 0.00200 0.00400
Cu7 0.02800 0.02300 0.01300 -0.00300 0.00800 -0.00100
Cu8 0.05200 0.02100 0.02000 -0.00500 0.00100 -0.00500
Cu9 0.02700 0.01500 0.01300 -0.00100 0.00800 0.00100
Cu10 0.02500 0.02000 0.02300 0.00200 0.00500 0.00300
Cu11 0.03100 0.02300 0.01900 -0.00100 -0.00200 0.00000
Cu12 0.07000 0.05900 0.05300 -0.00500 0.01900 0.00400
Cu13 0.04100 0.02600 0.02200 0.00200 -0.00200 0.00200
Cu14 0.03300 0.03400 0.02200 0.00200 -0.00600 0.00200
Cu15 0.02100 0.01600 0.01400 -0.00300 0.00900 0.00000
Cu16 0.03800 0.02400 0.02700 0.00000 0.01300 0.00100
Cu17 0.02400 0.02200 0.01300 -0.00200 0.00300 0.01300
Cu18 0.03600 0.01900 0.02200 -0.00100 0.00200 -0.00200
Cu19 0.04600 0.01800 0.01200 0.00000 0.00100 0.00000
Cu20 0.04500 0.01700 0.03400 0.00000 0.00000 -0.00100
Cu21 0.01900 0.02600 0.01800 -0.00200 0.01200 -0.00400
Cu22 0.02300 0.01700 0.02800 -0.00400 0.01600 -0.00400
Cu23 0.02500 0.02000 0.04700 -0.00300 0.00700 0.00700
Cu24 0.01200 0.01900 0.02900 -0.00300 0.00300 -0.00200
Cu25 0.02200 0.01900 0.01700 -0.00200 0.00200 0.00300
Cu26 0.02300 0.02700 0.02700 0.00200 0.00300 0.00500
Cu27 0.01300 0.06300 0.04500 0.00100 0.00100 0.01100
Cu28 0.02200 0.02900 0.04700 0.00700 0.00100 0.00100
Cu29 0.02800 0.03400 0.07300 0.00900 0.04000 0.02300
Cu30 0.01700 0.01900 0.04700 0.00300 0.01100 0.01100
Cu31 0.01300 0.02000 0.02300 0.00200 0.01200 0.00500
Cu32 0.01700 0.02100 0.01600 0.00200 0.01200 -0.00200
Cu33 0.02000 0.02800 0.02000 -0.00300 0.00500 0.00200
Cu34 0.01800 0.02000 0.01700 0.00100 0.01000 -0.00600
Cu35 0.01400 0.05400 0.01900 0.00100 0.00300 -0.01000
Cu36 0.01400 0.05600 0.12800 0.00500 0.00900 -0.02600
Cu37 0.01900 0.04200 0.01800 -0.00100 0.01300 0.00500
Cu38 0.02500 0.01400 0.01800 0.00000 0.00200 -0.00300
Cu39 0.02300 0.03600 0.03900 0.00300 0.01300 0.01800
Cu40 0.03100 0.01900 0.01900 0.00100 0.00400 0.00100
Cu41 0.01700 0.01700 0.04000 0.00000 0.01300 -0.00100
Cu42 0.03000 0.04600 0.05300 -0.01400 0.01200 -0.00800
Cu43 0.02200 0.02900 0.02300 0.00000 0.00400 -0.00900
Cu44 0.01500 0.03000 0.02700 0.00700 0.01400 -0.00500
Cu45 0.03700 0.10500 0.08100 0.03700 0.00300 -0.03200
Cu46 0.03000 0.04000 0.04500 -0.01400 0.02200 0.00300
Cu47 0.01600 0.18400 0.03500 0.00000 0.00900 -0.00500
Cu48 0.01500 0.02800 0.03400 -0.00300 0.00500 -0.00200
Cu49 0.02700 0.02500 0.03700 -0.00400 0.00700 0.00700
Cu50 0.02000 0.02000 0.05300 0.00200 0.00400 0.00500
Cu51 0.02600 0.10800 0.07400 -0.00300 0.01300 -0.05900
Cu52 0.02300 0.03300 0.02400 0.00500 0.00800 0.00700
Cu53 0.02200 0.02800 0.02500 -0.00100 0.00500 -0.00400
Cu54 0.02800 0.08600 0.06700 0.01100 0.01600 0.01000
Cu55 0.01900 0.06400 0.10600 0.00900 0.00900 0.03500
Cu56 0.01500 0.03600 0.02900 -0.00100 0.00500 -0.00300
Cu57 0.02500 0.02900 0.02500 0.00000 0.00000 0.00100
Cu58 0.01700 0.03500 0.02100 -0.00200 0.00000 -0.00200
Cu59 0.02400 0.04300 0.04300 0.00000 0.01500 0.01600
Cu60 0.02700 0.03700 0.06300 0.00400 0.00500 -0.01500
Cu61 0.02900 0.10900 0.06700 -0.01900 -0.01300 -0.03700
Cu62 0.03200 0.03600 0.05200 0.00100 -0.01600 0.00900
S1 0.01400 0.01300 0.01700 0.00900 0.00900 -0.00300
S2 0.01600 0.00800 0.01600 -0.00200 0.01300 0.00500
S3 0.02200 0.01700 0.01000 -0.00800 -0.00200 -0.00300
S4 0.01500 0.02000 0.01000 0.00400 0.00400 -0.00300
S5 0.01900 0.02300 0.01200 -0.00600 0.00000 0.00000
S6 0.01600 0.00600 0.01100 -0.00500 -0.00100 -0.00100
S7 0.02200 0.00800 0.02100 0.00500 -0.00400 -0.00500
S8 0.02100 0.00500 0.02000 -0.00400 0.00000 -0.00500
S9 0.02700 0.01200 0.01500 -0.00800 0.01800 0.00100
S10 0.00900 0.02000 0.01400 -0.00300 0.00700 -0.00200
S11 0.01100 0.00400 0.03300 0.00000 0.00600 0.00200
S12 0.00900 0.01100 0.02200 0.00100 0.01300 0.00100
S13 0.01100 0.01000 0.01600 0.00300 0.00600 -0.00300
S14 0.01200 0.01800 0.01500 0.00300 -0.00200 -0.01100
S15 0.02600 0.04600 0.00700 0.00600 -0.00400 0.00100
S16 0.00500 0.01700 0.01800 -0.00400 -0.00500 0.01500
S17 0.01600 0.02300 0.01300 0.00400 0.00500 -0.00500
S18 0.01400 0.00900 0.01900 0.00200 -0.00200 -0.00200
S19 0.01700 0.00500 0.02700 -0.00700 0.01100 0.00300
S20 0.02400 0.00300 0.02400 0.00100 0.01300 0.00500
S21 0.02100 0.01400 0.01600 -0.00800 0.00100 -0.00300
S22 0.01700 0.00900 0.02000 0.00300 0.00800 -0.00100
S23 0.02200 0.02000 0.01100 0.02000 0.00900 0.00600
S24 0.01800 0.01300 0.01600 -0.00100 0.00000 -0.00100
S25 0.01900 0.00900 0.01600 0.00000 0.00200 -0.00100
S26 0.04200 0.01400 0.01600 -0.00800 0.00200 0.00200
S27 0.00400 0.02100 0.01400 0.00600 0.00400 -0.00300
S28 0.01000 0.01400 0.01700 -0.00500 0.00800 0.00800
S29 0.02500 0.02300 0.01500 -0.00400 0.01000 -0.00200
S30 0.01500 0.01300 0.01500 -0.00500 0.01500 -0.00300
S31 0.01600 0.01000 0.01400 -0.00500 0.00600 -0.00400
S32 0.03700 0.00600 0.01200 0.00400 0.00400 0.00100

loop_
_atom_site_label
_atom_site_fract_x
_atom_site_fract_y
_atom_site_fract_z
Cu1 0.05890 0.49920 0.00200
Cu2 0.06300 0.75520 0.00600
Cu3 0.06590 0.12860 0.24660
Cu4 0.06590 0.98990 0.49440
Cu5 0.05580 0.24250 0.49990
Cu6 0.06430 0.50850 0.49520
Cu7 0.06740 0.11260 0.75930
Cu8 0.06160 0.35980 0.74330
Cu9 0.06830 0.61550 0.75420
Cu10 0.18840 0.99950 0.99790
Cu11 0.19310 0.25350 0.99360
Cu12 0.18060 0.74590 0.98920
Cu13 0.18870 0.12550 0.23890
Cu14 0.19460 0.62140 0.24950
Cu15 0.19010 0.87060 0.24230
Cu16 0.18110 0.99870 0.48340
Cu17 0.19430 0.75030 0.49520
Cu18 0.18110 0.13360 0.75490
Cu19 0.18880 0.38520 0.74150
Cu20 0.19280 0.87750 0.73890
Cu21 0.01630 0.15310 0.06630
Cu22 0.01710 0.39050 0.13710
Cu23 0.01830 0.63440 0.12370
Cu24 0.01490 0.87610 0.12420
Cu25 0.01440 0.28960 0.30640
Cu26 0.01590 0.46450 0.31910
Cu27 0.01740 0.73910 0.33350
Cu28 0.01420 0.10450 0.59310
Cu29 0.01050 0.38830 0.56200
Cu30 0.01710 0.85990 0.63320
Cu31 0.01480 0.96680 0.81340
Cu32 0.10820 0.08240 0.07170
Cu33 0.10730 0.34260 0.06300
Cu34 0.10350 0.91100 0.05070
Cu35 0.10770 0.53460 0.31230
Cu36 0.11250 0.76670 0.32680
Cu37 0.10870 0.95730 0.31590
Cu38 0.10770 0.65890 0.56110
Cu39 0.10760 0.83300 0.55800
Cu40 0.10460 0.00740 0.88740
Cu41 0.10740 0.25010 0.87720
Cu42 0.11290 0.47170 0.83400
Cu43 0.10950 0.77480 0.81620
Cu44 0.13900 0.49940 0.12780
Cu45 0.13740 0.73220 0.14830
Cu46 0.13900 0.17000 0.42200
Cu47 0.13980 0.36650 0.42110
Cu48 0.14070 0.00560 0.65810
Cu49 0.14550 0.25510 0.61010
Cu50 0.14450 0.50310 0.61630
Cu51 0.14280 0.59760 0.93030
Cu52 0.22410 0.28840 0.18610
Cu53 0.22980 0.46220 0.19870
Cu54 0.23440 0.13810 0.42370
Cu55 0.23420 0.39100 0.40780
Cu56 0.23110 0.58840 0.43660
Cu57 0.23400 0.54090 0.69250
Cu58 0.23220 0.71430 0.68140
Cu59 0.23060 0.40860 0.93660
Cu60 0.23670 0.63450 0.87590
Cu61 0.23560 0.85340 0.91220
Cu62 0.12770 0.26150 0.24460
S1 0.06460 0.99110 0.17430
S2 0.05700 0.25670 0.16340
S3 0.05870 0.51270 0.17460
S4 0.05630 0.75560 0.17470
S5 0.06210 0.11670 0.41390
S6 0.05690 0.37290 0.41920
S7 0.06980 0.63260 0.41140
S8 0.06690 0.86370 0.41460
S9 0.05690 0.99320 0.66260
S10 0.06610 0.23560 0.66660
S11 0.06450 0.49040 0.66660
S12 0.06830 0.74770 0.67180
S13 0.06500 0.13140 0.92760
S14 0.06340 0.37460 0.91490
S15 0.06170 0.62970 0.92360
S16 0.06600 0.87530 0.90310
S17 0.18860 0.12910 0.07410
S18 0.18720 0.38340 0.07900
S19 0.18340 0.62330 0.08010
S20 0.18380 0.87000 0.07480
S21 0.18890 0.00440 0.32070
S22 0.19280 0.25700 0.34140
S23 0.18710 0.49510 0.33740
S24 0.19500 0.74730 0.32900
S25 0.18270 0.12390 0.57680
S26 0.18220 0.37800 0.57180
S27 0.19000 0.62160 0.58000
S28 0.18750 0.87780 0.57550
S29 0.18510 0.99890 0.82560
S30 0.18820 0.26030 0.82710
S31 0.19340 0.50800 0.83700
S32 0.19150 0.75280 0.82460

loop_
_cod_related_entry_id
_cod_related_entry_database
_cod_related_entry_code
1 AMCSD 0010818
